data_1532287
loop_
_publ_author_name
'Tripathi, A.'
'Parise, J.B.'

_publ_section_title
;
 Hydrothermal synthesis and structural characterization of the
 aluminogermanate analogues of JBW, montesommaite, analcime and
 paracelsian
;
_journal_name_full 'Microporous and Mesoporous Materials'
_journal_page_first 65
_journal_page_last 78
_journal_volume 52
_journal_year 2002
_chemical_formula_sum 'Al3 Ge3 Na3 O13'
_chemical_name_systematic 'Na3 (Al3 Ge3 O12) (H2 O)2'
_space_group_IT_number 31
_symmetry_space_group_name_Hall 'P 2ac -2'
_symmetry_space_group_name_H-M 'P m n 21'
_cell_angle_alpha 90
_cell_angle_beta 90
_cell_angle_gamma 90
_cell_formula_units_Z 2
_cell_length_a 15.445
_cell_length_b 8.357
_cell_length_c 5.307
_cell_volume 684.995
_citation_journal_id_ASTM MIMMFJ
_cod_data_source_file Tripathi_MIMMFJ_2002_750.cif
_cod_data_source_block Al3Ge3Na3O13
_cod_original_cell_volume 684.9951
_cod_database_code 1532287

loop_
_symmetry_equiv_pos_as_xyz
x,y,z
-x+1/2,-y,z+1/2
-x,y,z
x+1/2,-y,z+1/2

loop_
_atom_site_label
_atom_site_type_symbol
_atom_site_fract_x
_atom_site_fract_y
_atom_site_fract_z
_atom_site_occupancy
_atom_site_U_iso_or_equiv
Na1 Na+1 0.5 0.8263 0.0716 1 0.0
O8 O-2 0.2525 -0.0351 0.0695 0.5 0.0
O4 O-2 0.3929 -0.0374 0.0475 1 0.0
O3 O-2 0.5 0.573 0.0517 1 0.0
Ge1 Ge+4 0.5 0.6074 0.1929 1 0.0
O6 O-2 0.4104 0.7181 0.1104 1 0.0
Na3 Na+1 0.2455 -0.0571 0.059 0.5 0.0
Al2 Al+3 0.3577 0.8948 0.1183 1 0.0
Ge2 Ge+4 0.3584 0.1096 0.6816 1 0.0
Na2 Na+1 0.5 0.1779 0.2184 1 0.0
O2 O-2 0.3918 0.0436 0.0975 1 0.0
O5 O-2 0.5 0.431 0.1019 1 0.0
Al1 Al+3 0.5 0.397 0.0695 1 0.0
O1 O-2 0.2495 0.8522 0.8844 1 0.0
O7 O-2 0.4103 0.2856 0.0604 1 0.0
